data_7124586
loop_
_publ_author_name
'Kersten, Kortney M.'
'Matzger, Adam J.'

_publ_section_title
;
 Improved pharmacokinetics of mercaptopurine afforded by a thermally
 robust hemihydrate.
;
_journal_issue 30
_journal_name_full 'Chemical communications (Cambridge, England)'
_journal_page_first 5281
_journal_page_last 5284
_journal_paper_doi 10.1039/c6cc00424e
_journal_volume 52
_journal_year 2016
_chemical_formula_moiety '2(C5 H4 N4 S), (H2 O)'
_chemical_formula_sum 'C10 H10 N8 O S2'
_chemical_formula_weight 322.38
_chemical_name_systematic 'Mercaptopurine Hemihydrate'
_space_group_IT_number 14
_space_group_name_Hall '-P 2yn'
_space_group_name_H-M_alt 'P 1 21/n 1'
_symmetry_cell_setting monoclinic
_symmetry_space_group_name_H-M 'P 1 21/n 1'
_atom_sites_solution_hydrogens geom
_atom_sites_solution_primary direct
_atom_sites_solution_secondary difmap
_audit_creation_method SHELXL-97
_audit_update_record
;
2016-01-13 deposited with the CCDC.
2016-03-22 downloaded from the CCDC.
;
_cell_angle_alpha 90.00
_cell_angle_beta 110.300(10)
_cell_angle_gamma 90.00
_cell_formula_units_Z 4
_cell_length_a 9.3608(13)
_cell_length_b 11.0691(2)
_cell_length_c 13.0914(9)
_cell_measurement_reflns_used 17168
_cell_measurement_temperature 85(2)
_cell_measurement_theta_max 68.30
_cell_measurement_theta_min 5.40
_cell_volume 1272.2(2)
_computing_cell_refinement 'CrystalClear-SM Expert 2.0 r12'
_computing_data_collection 'CrystalClear-SM Expert 2.0 r12 (Rigaku, 2011)'
_computing_data_reduction 'CrystalClear-SM Expert 2.0 r12'
_computing_molecular_graphics 'Bruker SHELXTL'
_computing_publication_material 'Bruker SHELXTL'
_computing_structure_refinement 'SHELXL-97 (Sheldrick, 1997)'
_computing_structure_solution 'SHELXS-97 (Sheldrick, 1990)'
_diffrn_ambient_temperature 85(2)
_diffrn_detector_area_resol_mean 29.257
_diffrn_measured_fraction_theta_full 0.994
_diffrn_measured_fraction_theta_max 0.994
_diffrn_measurement_device_type 'Rigaku Saturn944+ CCD'
_diffrn_measurement_method \w
_diffrn_radiation_monochromator confocal
_diffrn_radiation_source 'micro-focus rotating anode'
_diffrn_radiation_type CuK\a
_diffrn_radiation_wavelength 1.54178
_diffrn_reflns_av_R_equivalents 0.0512
_diffrn_reflns_av_sigmaI/netI 0.0221
_diffrn_reflns_limit_h_max 11
_diffrn_reflns_limit_h_min -11
_diffrn_reflns_limit_k_max 13
_diffrn_reflns_limit_k_min -11
_diffrn_reflns_limit_l_max 15
_diffrn_reflns_limit_l_min -15
_diffrn_reflns_number 33466
_diffrn_reflns_theta_full 68.21
_diffrn_reflns_theta_max 68.21
_diffrn_reflns_theta_min 5.08
_exptl_absorpt_coefficient_mu 3.941
_exptl_absorpt_correction_T_max 0.858
_exptl_absorpt_correction_T_min 0.783
_exptl_absorpt_correction_type multi-scan
_exptl_absorpt_process_details
;
    Higashi, T. (1995). Program for Absorption Correction.
    Rigaku Corporation, Tokyo, Japan.
;
_exptl_crystal_colour yellow
_exptl_crystal_density_diffrn 1.683
_exptl_crystal_density_method 'not measured'
_exptl_crystal_description needle
_exptl_crystal_F_000 664
_exptl_crystal_recrystallization_method 'Re-crystallisation from solvent: Methanol and Water'
_exptl_crystal_size_max 0.06
_exptl_crystal_size_mid 0.04
_exptl_crystal_size_min 0.04
_refine_diff_density_max 0.587
_refine_diff_density_min -0.344
_refine_diff_density_rms 0.088
_refine_ls_extinction_method none
_refine_ls_goodness_of_fit_ref 1.093
_refine_ls_hydrogen_treatment mixed
_refine_ls_matrix_type full
_refine_ls_number_parameters 208
_refine_ls_number_reflns 2311
_refine_ls_number_restraints 0
_refine_ls_restrained_S_all 1.093
_refine_ls_R_factor_all 0.0420
_refine_ls_R_factor_gt 0.0391
_refine_ls_shift/su_max 0.000
_refine_ls_shift/su_mean 0.000
_refine_ls_structure_factor_coef Fsqd
_refine_ls_weighting_details 'calc w=1/[\s^2^(Fo^2^)+(0.0766P)^2^+0.4981P] where P=(Fo^2^+2Fc^2^)/3'
_refine_ls_weighting_scheme calc
_refine_ls_wR_factor_gt 0.1132
_refine_ls_wR_factor_ref 0.1154
_reflns_number_gt 2039
_reflns_number_total 2311
_reflns_threshold_expression >2sigma(I)
_cod_data_source_file c6cc00424e2.cif
_cod_data_source_block Mercaptopurine_Hemihydrate
_cod_original_sg_symbol_H-M P2(1)/n
_cod_database_code 7124586

loop_
_symmetry_equiv_pos_as_xyz
'x, y, z'
'-x+1/2, y+1/2, -z+1/2'
'-x, -y, -z'
'x-1/2, -y-1/2, z-1/2'

loop_
_atom_site_label
_atom_site_type_symbol
_atom_site_fract_x
_atom_site_fract_y
_atom_site_fract_z
_atom_site_U_iso_or_equiv
_atom_site_adp_type
_atom_site_occupancy
_atom_site_symmetry_multiplicity
_atom_site_calc_flag
_atom_site_refinement_flags
O1 O 0.21699(17) 0.15605(15) 0.48290(12) 0.0236(4) Uani 1 1 d .
H1A H 0.266(3) 0.102(3) 0.448(2) 0.035 Uiso 1 1 d .
H1B H 0.195(3) 0.101(3) 0.533(2) 0.035 Uiso 1 1 d .
S1 S 0.13544(5) -0.05360(4) 0.64869(3) 0.01363(19) Uani 1 1 d .
N1 N 0.34594(18) 0.09612(16) 0.77922(12) 0.0135(4) Uani 1 1 d .
H1 H 0.272(3) 0.163(2) 0.7449(18) 0.016 Uiso 1 1 d .
N2 N 0.58731(18) 0.05117(15) 0.91046(12) 0.0126(4) Uani 1 1 d .
N3 N 0.61993(17) -0.16656(15) 0.93621(12) 0.0126(4) Uani 1 1 d .
H3 H 0.722(3) -0.170(2) 0.9886(17) 0.015 Uiso 1 1 d .
N4 N 0.39550(18) -0.23080(15) 0.81991(12) 0.0143(4) Uani 1 1 d .
C1 C 0.2981(2) -0.02246(19) 0.75009(15) 0.0130(4) Uani 1 1 d .
C2 C 0.4828(2) 0.12785(19) 0.85314(14) 0.0142(4) Uani 1 1 d .
H2A H 0.5044 0.2098 0.8641 0.017 Uiso 1 1 calc R
C3 C 0.5415(2) -0.06543(19) 0.88890(14) 0.0126(4) Uani 1 1 d .
C4 C 0.5274(2) -0.26257(19) 0.89285(15) 0.0145(4) Uani 1 1 d .
H4 H 0.5545 -0.3423 0.9127 0.017 Uiso 1 1 calc R
C5 C 0.4034(2) -0.10704(18) 0.81583(14) 0.0124(4) Uani 1 1 d .
S2 S 0.37300(5) -0.03714(5) 0.35295(3) 0.01455(19) Uani 1 1 d .
N5 N 0.16876(18) -0.18094(16) 0.21072(13) 0.0146(4) Uani 1 1 d .
H5 H 0.245(3) -0.246(2) 0.2404(18) 0.018 Uiso 1 1 d .
N6 N -0.07594(17) -0.13451(16) 0.08511(12) 0.0140(4) Uani 1 1 d .
N7 N -0.11843(18) 0.08237(16) 0.07645(13) 0.0134(4) Uani 1 1 d .
H7 H -0.206(3) 0.085(2) 0.026(2) 0.016 Uiso 1 1 d .
N8 N 0.10296(18) 0.14506(16) 0.19726(13) 0.0148(4) Uani 1 1 d .
C6 C 0.2114(2) -0.06413(19) 0.24862(15) 0.0127(4) Uani 1 1 d .
C7 C 0.0331(2) -0.21158(19) 0.13539(15) 0.0154(4) Uani 1 1 d .
H7A H 0.0156 -0.2930 0.1178 0.019 Uiso 1 1 calc R
C8 C -0.0351(2) -0.01904(19) 0.11482(14) 0.0132(4) Uani 1 1 d .
C9 C -0.0304(2) 0.1781(2) 0.12772(15) 0.0154(4) Uani 1 1 d .
H9 H -0.0614 0.2582 0.1148 0.019 Uiso 1 1 calc R
C10 C 0.1023(2) 0.02138(19) 0.19074(15) 0.0142(4) Uani 1 1 d .

loop_
_atom_site_aniso_label
_atom_site_aniso_U_11
_atom_site_aniso_U_22
_atom_site_aniso_U_33
_atom_site_aniso_U_23
_atom_site_aniso_U_13
_atom_site_aniso_U_12
O1 0.0247(7) 0.0211(9) 0.0238(7) -0.0018(6) 0.0071(6) -0.0014(6)
S1 0.0108(3) 0.0127(3) 0.0128(3) -0.00002(16) -0.00178(19) -0.00137(16)
N1 0.0134(7) 0.0121(10) 0.0134(7) 0.0006(6) 0.0026(6) 0.0012(6)
N2 0.0126(8) 0.0130(10) 0.0115(7) 0.0012(6) 0.0036(6) 0.0028(6)
N3 0.0113(8) 0.0120(9) 0.0129(7) -0.0008(6) 0.0020(6) -0.0015(6)
N4 0.0164(8) 0.0106(9) 0.0157(7) 0.0001(6) 0.0053(6) -0.0023(6)
C1 0.0119(8) 0.0161(11) 0.0115(8) -0.0017(7) 0.0047(7) 0.0003(7)
C2 0.0163(9) 0.0131(11) 0.0138(8) 0.0003(7) 0.0060(7) 0.0016(8)
C3 0.0118(9) 0.0162(11) 0.0099(8) -0.0028(7) 0.0041(7) -0.0015(7)
C4 0.0135(9) 0.0120(11) 0.0163(9) 0.0009(7) 0.0031(7) 0.0000(7)
C5 0.0123(8) 0.0129(11) 0.0110(8) -0.0001(7) 0.0030(7) 0.0005(7)
S2 0.0108(3) 0.0150(3) 0.0131(3) -0.00123(16) -0.0018(2) 0.00150(16)
N5 0.0138(8) 0.0133(10) 0.0151(7) 0.0008(6) 0.0030(6) 0.0019(6)
N6 0.0136(7) 0.0135(9) 0.0142(7) 0.0022(6) 0.0041(6) 0.0033(6)
N7 0.0106(8) 0.0148(9) 0.0126(7) -0.0006(6) 0.0013(7) -0.0020(6)
N8 0.0157(8) 0.0110(9) 0.0175(7) -0.0018(6) 0.0054(6) -0.0014(6)
C6 0.0105(8) 0.0153(11) 0.0130(8) -0.0015(7) 0.0049(7) -0.0010(7)
C7 0.0179(9) 0.0128(11) 0.0162(9) -0.0009(8) 0.0066(8) -0.0007(7)
C8 0.0117(9) 0.0183(11) 0.0099(8) -0.0003(7) 0.0039(7) -0.0022(7)
C9 0.0141(9) 0.0150(11) 0.0160(9) -0.0004(7) 0.0038(7) -0.0012(7)
C10 0.0124(9) 0.0151(11) 0.0149(9) 0.0005(7) 0.0044(7) 0.0002(7)

loop_
_atom_type_symbol
_atom_type_description
_atom_type_scat_dispersion_real
_atom_type_scat_dispersion_imag
_atom_type_scat_source
C C 0.0181 0.0091 'International Tables Vol C Tables 4.2.6.8 and 6.1.1.4'
H H 0.0000 0.0000 'International Tables Vol C Tables 4.2.6.8 and 6.1.1.4'
N N 0.0311 0.0180 'International Tables Vol C Tables 4.2.6.8 and 6.1.1.4'
O O 0.0492 0.0322 'International Tables Vol C Tables 4.2.6.8 and 6.1.1.4'
S S 0.3331 0.5567 'International Tables Vol C Tables 4.2.6.8 and 6.1.1.4'

loop_
_geom_angle_atom_site_label_1
_geom_angle_atom_site_label_2
_geom_angle_atom_site_label_3
_geom_angle
H1A O1 H1B 100(3)
C2 N1 C1 124.90(17)
C2 N1 H1 117.4(14)
C1 N1 H1 117.6(14)
C2 N2 C3 112.07(17)
C4 N3 C3 106.63(15)
C4 N3 H3 126.7(16)
C3 N3 H3 126.7(16)
C4 N4 C5 104.16(16)
N1 C1 C5 111.48(16)
N1 C1 S1 121.87(15)
C5 C1 S1 126.66(16)
N2 C2 N1 124.82(19)
N2 C2 H2A 117.6
N1 C2 H2A 117.6
N2 C3 N3 127.14(16)
N2 C3 C5 127.43(18)
N3 C3 C5 105.41(17)
N4 C4 N3 113.15(18)
N4 C4 H4 123.4
N3 C4 H4 123.4
N4 C5 C3 110.63(17)
N4 C5 C1 130.41(17)
C3 C5 C1 118.94(19)
C7 N5 C6 124.95(17)
C7 N5 H5 118.0(14)
C6 N5 H5 117.1(14)
C7 N6 C8 112.07(17)
C8 N7 C9 106.73(16)
C8 N7 H7 125.7(18)
C9 N7 H7 127.4(18)
C9 N8 C10 104.59(16)
N5 C6 C10 111.60(17)
N5 C6 S2 121.46(15)
C10 C6 S2 126.93(16)
N6 C7 N5 124.8(2)
N6 C7 H7A 117.6
N5 C7 H7A 117.6
N6 C8 N7 127.28(17)
N6 C8 C10 127.25(18)
N7 C8 C10 105.47(18)
N8 C9 N7 112.91(19)
N8 C9 H9 123.5
N7 C9 H9 123.5
N8 C10 C8 110.30(17)
N8 C10 C6 130.66(18)
C8 C10 C6 119.01(19)

loop_
_geom_bond_atom_site_label_1
_geom_bond_atom_site_label_2
_geom_bond_distance
O1 H1A 0.96(3)
O1 H1B 0.97(3)
S1 C1 1.6722(19)
N1 C2 1.357(3)
N1 C1 1.397(3)
N1 H1 1.00(3)
N2 C2 1.316(3)
N2 C3 1.358(3)
N3 C4 1.364(3)
N3 C3 1.364(3)
N3 H3 0.96(2)
N4 C4 1.320(3)
N4 C5 1.374(3)
C1 C5 1.414(3)
C2 H2A 0.9300
C3 C5 1.393(3)
C4 H4 0.9300
S2 C6 1.6761(19)
N5 C7 1.353(3)
N5 C6 1.393(3)
N5 H5 0.99(3)
N6 C7 1.318(3)
N6 C8 1.352(3)
N7 C8 1.360(3)
N7 C9 1.368(3)
N7 H7 0.86(3)
N8 C9 1.316(3)
N8 C10 1.372(3)
C6 C10 1.406(3)
C7 H7A 0.9300
C8 C10 1.398(3)
C9 H9 0.9300

loop_
_geom_hbond_atom_site_label_D
_geom_hbond_atom_site_label_H
_geom_hbond_atom_site_label_A
_geom_hbond_distance_DH
_geom_hbond_distance_HA
_geom_hbond_distance_DA
_geom_hbond_angle_DHA
_geom_hbond_site_symmetry_A
O1 H1A S2 0.96(3) 2.41(3) 3.3652(16) 176(2) .
O1 H1B S1 0.97(3) 2.48(3) 3.4392(16) 175(2) .
N1 H1 N4 1.00(3) 1.91(3) 2.903(2) 170(2) 2_556
N3 H3 N6 0.96(2) 1.92(2) 2.860(2) 166(2) 1_656
N5 H5 N8 0.99(3) 1.83(3) 2.818(2) 175(2) 2_545
N7 H7 N2 0.86(3) 2.03(3) 2.877(2) 168(2) 1_454

loop_
_geom_torsion_atom_site_label_1
_geom_torsion_atom_site_label_2
_geom_torsion_atom_site_label_3
_geom_torsion_atom_site_label_4
_geom_torsion
C2 N1 C1 C5 6.4(2)
C2 N1 C1 S1 -173.28(14)
C3 N2 C2 N1 -1.2(2)
C1 N1 C2 N2 -2.5(3)
C2 N2 C3 N3 -177.95(16)
C2 N2 C3 C5 0.4(3)
C4 N3 C3 N2 177.40(17)
C4 N3 C3 C5 -1.27(18)
C5 N4 C4 N3 0.1(2)
C3 N3 C4 N4 0.8(2)
C4 N4 C5 C3 -0.90(19)
C4 N4 C5 C1 177.74(18)
N2 C3 C5 N4 -177.29(16)
N3 C3 C5 N4 1.38(19)
N2 C3 C5 C1 3.9(3)
N3 C3 C5 C1 -177.44(15)
N1 C1 C5 N4 174.76(17)
S1 C1 C5 N4 -5.6(3)
N1 C1 C5 C3 -6.7(2)
S1 C1 C5 C3 172.98(14)
C7 N5 C6 C10 -6.3(2)
C7 N5 C6 S2 172.37(14)
C8 N6 C7 N5 2.0(2)
C6 N5 C7 N6 2.0(3)
C7 N6 C8 N7 177.96(17)
C7 N6 C8 C10 -1.4(3)
C9 N7 C8 N6 -178.58(17)
C9 N7 C8 C10 0.87(19)
C10 N8 C9 N7 0.3(2)
C8 N7 C9 N8 -0.8(2)
C9 N8 C10 C8 0.3(2)
C9 N8 C10 C6 -177.50(19)
N6 C8 C10 N8 178.72(16)
N7 C8 C10 N8 -0.7(2)
N6 C8 C10 C6 -3.2(3)
N7 C8 C10 C6 177.34(15)
N5 C6 C10 N8 -175.92(18)
S2 C6 C10 N8 5.6(3)
N5 C6 C10 C8 6.5(2)
S2 C6 C10 C8 -172.07(14)
